data_1550384
loop_
_publ_author_name
'Mor\'an-Ruiz, Aroa'
'Wain-Martin, Aritza'
'Orera, Alodia'
'Sanju\'an, Mar\'ia Luisa'
'Larra\~naga, Aitor'
'Slater, Peter R.'
'Arriortua, Maribel'

_publ_section_title
;
 Synthesis of new Ln~4~(Al~2~O~6~F~2~)O~2~ (Ln = Sm, Eu, Gd) phases with a
 cuspidine-related structure
;
_journal_issue 1
_journal_name_full IUCrJ
_journal_page_first 128
_journal_page_last 135
_journal_paper_doi 10.1107/S205225251801744X
_journal_volume 6
_journal_year 2019
_chemical_formula_moiety 'Al2 F2 O8 Sm4'
_chemical_formula_sum 'Al2 F2 O8 Sm4'
_chemical_formula_weight 821.40
_space_group_IT_number 14
_symmetry_cell_setting monoclinic
_symmetry_space_group_name_Hall '-P 2ybc'
_symmetry_space_group_name_H-M 'P 1 21/c 1'
_cell_angle_alpha 90.0000
_cell_angle_beta 108.805(8)
_cell_angle_gamma 90.0000
_cell_formula_units_Z 4
_cell_length_a 7.6188(8)
_cell_length_b 10.8705(12)
_cell_length_c 11.1077(13)
_cell_measurement_temperature 298
_cell_volume 870.84(17)
_computing_structure_refinement FULLPROF
_diffrn_ambient_temperature 298
_diffrn_detector Pixcell
_diffrn_detector_area_resol_mean 3.2
_diffrn_measurement_device_type Xpert
_diffrn_measurement_method Powder
_diffrn_radiation_monochromator secondary
_diffrn_radiation_type 'Cu K\a'
_diffrn_radiation_wavelength 1.54059
_diffrn_source 'X-ray tube'
_diffrn_source_target Cu
_exptl_crystal_density_diffrn 6.2651
_pd_char_colour white
_pd_meas_2theta_range_inc 0.020000
_pd_meas_2theta_range_max 150.00000
_pd_meas_2theta_range_min 10.00000
_pd_meas_number_of_points 7001
_pd_meas_scan_method cont
_pd_prep_temperature 298
_pd_proc_2theta_range_inc 0.020000
_pd_proc_2theta_range_max 150.0000
_pd_proc_2theta_range_min 10.0000
_pd_proc_ls_prof_R_factor 10.8972
_pd_proc_ls_prof_wR_expected 7.0396
_pd_proc_ls_prof_wR_factor 13.6300
_pd_proc_wavelength 1.540600
_refine_ls_goodness_of_fit_all 3.7488
_refine_ls_number_parameters 6
_refine_ls_number_reflns 1851
_refine_ls_number_restraints 36
_refine_ls_R_I_factor 13.0735
_cod_data_source_file yc5017.cif
_cod_data_source_block sm4al2o8f2
_cod_depositor_comments 'Adding full bibliography for 1550383--1550384.cif.'
_cod_original_sg_symbol_H-M 'P 21/c'
_cod_database_code 1550384
_pd_proc_ls_prof_cr_factor 22.0967
_pd_proc_ls_prof_cwr_factor 23.7011
_pd_proc_ls_prof_cwr_expected 12.2411
_pd_proc_ls_prof_chi2 3.7488
_pd_proc_ls_prof_echi2 3.7674

loop_
_symmetry_equiv_pos_as_xyz
x,y,z
-x,y+1/2,-z+1/2
-x,-y,-z
x,-y+1/2,z+1/2

loop_
_atom_site_label
_atom_site_fract_x
_atom_site_fract_y
_atom_site_fract_z
_atom_site_U_iso_or_equiv
_atom_site_occupancy
_atom_site_adp_type
_atom_site_type_symbol
Sm1 0.53040 0.08760 0.78990 0.00000 1.00000 Uiso Sm
Sm2 0.02700 0.07590 0.82430 0.00000 1.00000 Uiso Sm
Sm3 0.33260 0.13100 0.41400 0.00000 1.00000 Uiso Sm
Sm4 0.83890 0.13240 0.42840 0.00000 1.00000 Uiso Sm
Al1 0.19910 0.18370 0.13380 0.00000 1.00000 Uiso Al
Al2 0.68210 0.18320 0.12120 0.00000 1.00000 Uiso Al
O1 0.79010 0.23810 0.75230 0.00000 1.00000 Uiso O
O2 0.24410 0.20950 0.76760 0.00000 1.00000 Uiso O
O3 0.19410 0.01660 0.15620 0.00000 1.00000 Uiso O
O4 0.08530 0.23020 0.97910 0.00000 1.00000 Uiso O
F1 0.41410 0.22370 0.10700 0.00000 1.00000 Uiso F
O6 0.63950 0.22220 0.96710 0.00000 1.00000 Uiso O
O7 0.68220 0.01240 0.16020 0.00000 1.00000 Uiso O
O8 0.07210 -0.0044 0.40880 0.00000 1.00000 Uiso O
O9 0.53610 0.02170 0.40040 0.00000 1.00000 Uiso O
F2 0.05210 0.77110 0.34160 0.00000 0.99000 Uiso F

loop_
_atom_type_symbol
_atom_type_scat_Cromer_Mann_a1
_atom_type_scat_Cromer_Mann_b1
_atom_type_scat_Cromer_Mann_a2
_atom_type_scat_Cromer_Mann_b2
_atom_type_scat_Cromer_Mann_a3
_atom_type_scat_Cromer_Mann_b3
_atom_type_scat_Cromer_Mann_a4
_atom_type_scat_Cromer_Mann_b4
_atom_type_scat_Cromer_Mann_c
_atom_type_scat_dispersion_real
_atom_type_scat_dispersion_imag
_atom_type_scat_source
sm 24.00420 2.47274 19.42580 0.19645 13.43960 14.39960 2.89604 128.00700 2.20963 -5.69600 12.32000 International_Tables_for_Crystallography_Vol.C(1991)_Tables_6.1.1.4_and_6.1.1.5
al 6.42020 3.03870 1.90020 0.74260 1.59360 31.54720 1.96460 85.08860 1.11510 0.20400 0.24600 International_Tables_for_Crystallography_Vol.C(1991)_Tables_6.1.1.4_and_6.1.1.5
o 3.04850 13.27710 2.28680 5.70110 1.54630 0.32390 0.86700 32.90890 0.25080 0.04700 0.03200 International_Tables_for_Crystallography_Vol.C(1991)_Tables_6.1.1.4_and_6.1.1.5
f 3.53920 10.28250 2.64120 4.29440 1.51700 0.26150 1.02430 26.14760 0.27760 0.06900 0.05300 International_Tables_for_Crystallography_Vol.C(1991)_Tables_6.1.1.4_and_6.1.1.5

loop_
_geom_angle_atom_site_label_1
_geom_angle_atom_site_label_2
_geom_angle_atom_site_label_3
_geom_angle
_geom_angle_site_symmetry_1
_geom_angle_site_symmetry_3
O1 Sm1 O2 108.869(17) 1_555 1_555
O1 Sm1 O3 71.609(10) 1_555 3_656
O1 Sm1 F1 61.579(10) 1_555 4_555
O1 Sm1 O6 71.170(10) 1_555 1_555
O1 Sm1 O7 171.443(18) 1_555 3_656
O1 Sm1 O9 97.139(13) 1_555 3_656
O2 Sm1 O3 170.93(2) 1_555 3_656
O2 Sm1 F1 58.725(8) 1_555 4_555
O2 Sm1 O6 79.426(13) 1_555 1_555
O2 Sm1 O7 65.798(9) 1_555 3_656
O2 Sm1 O9 104.646(13) 1_555 3_656
O3 Sm1 F1 126.651(17) 3_656 4_555
O3 Sm1 O6 92.385(12) 3_656 1_555
O3 Sm1 O7 112.528(18) 3_656 3_656
O3 Sm1 O9 84.145(15) 3_656 3_656
F1 Sm1 O6 95.368(17) 4_555 1_555
F1 Sm1 O7 117.516(15) 4_555 3_656
F1 Sm1 O9 77.985(12) 4_555 3_656
O6 Sm1 O7 100.822(13) 1_555 3_656
O6 Sm1 O9 168.30(2) 1_555 3_656
O7 Sm1 O9 90.822(14) 3_656 3_656
O1 Sm2 O2 88.671(13) 1_455 1_555
O1 Sm2 O3 80.974(12) 1_455 3_556
O1 Sm2 O4 70.813(12) 1_455 1_555
O1 Sm2 O7 152.024(19) 1_455 3_656
O1 Sm2 O8 86.727(11) 1_455 3_556
O2 Sm2 O3 168.347(18) 1_555 3_556
O2 Sm2 O4 77.195(11) 1_555 1_555
O2 Sm2 O7 64.061(9) 1_555 3_656
O2 Sm2 O8 85.597(12) 1_555 3_556
O2 Sm2 F2 54.068(9) 1_555 3_566
O3 Sm2 O4 104.114(14) 3_556 1_555
O3 Sm2 O7 125.42(2) 3_556 3_656
O3 Sm2 O8 88.473(14) 3_556 3_556
O3 Sm2 F2 114.288(14) 3_556 3_566
O4 Sm2 O7 106.586(13) 1_555 3_656
O4 Sm2 O8 151.74(2) 1_555 3_556
O4 Sm2 F2 90.495(16) 1_555 3_566
O7 Sm2 O8 85.120(16) 3_656 3_556
O7 Sm2 F2 109.427(15) 3_656 3_566
O8 Sm2 F2 61.252(10) 3_556 3_566
Al1 Sm3 O4 98.000(16) 1_555 4_554
Al1 Sm3 F1 131.07(2) 1_555 4_555
Al1 Sm3 O6 95.319(17) 1_555 4_554
Al1 Sm3 O8 95.096(13) 1_555 1_555
Al1 Sm3 O9 92.691(15) 1_555 1_555
Al1 Sm3 O9 149.84(2) 1_555 3_656
O2 Sm3 O3 72.927(11) 4_554 1_555
O2 Sm3 O4 72.483(10) 4_554 4_554
O2 Sm3 F1 93.595(17) 4_554 4_555
O2 Sm3 O6 75.549(13) 4_554 4_554
O2 Sm3 O8 112.375(14) 4_554 1_555
O2 Sm3 O9 116.628(15) 4_554 1_555
O2 Sm3 O9 171.18(2) 4_554 3_656
O3 Sm3 O4 115.476(15) 1_555 4_554
O3 Sm3 F1 166.13(2) 1_555 4_555
O3 Sm3 O6 117.609(17) 1_555 4_554
O3 Sm3 O8 72.228(11) 1_555 1_555
O3 Sm3 O9 73.896(14) 1_555 1_555
O3 Sm3 O9 115.08(2) 1_555 3_656
O4 Sm3 F1 55.466(9) 4_554 4_555
O4 Sm3 O6 103.840(16) 4_554 4_554
O4 Sm3 O8 73.241(11) 4_554 1_555
O4 Sm3 O9 169.296(18) 4_554 1_555
O4 Sm3 O9 105.699(14) 4_554 3_656
F1 Sm3 O6 60.124(9) 4_555 4_554
F1 Sm3 O8 111.322(15) 4_555 1_555
F1 Sm3 O9 116.330(14) 4_555 1_555
F1 Sm3 O9 78.590(12) 4_555 3_656
O6 Sm3 O8 169.488(20) 4_554 1_555
O6 Sm3 O9 74.499(11) 4_554 1_555
O6 Sm3 O9 96.813(12) 4_554 3_656
O8 Sm3 O9 106.425(17) 1_555 1_555
O8 Sm3 O9 74.688(12) 1_555 3_656
O9 Sm3 O9 64.398(10) 1_555 3_656
O1 Sm4 O4 73.379(12) 4_554 4_654
O1 Sm4 O6 78.960(11) 4_554 4_554
O1 Sm4 O7 62.873(10) 4_554 1_555
O1 Sm4 O8 102.799(13) 4_554 1_655
O1 Sm4 O8 170.99(2) 4_554 3_656
O1 Sm4 O9 106.881(13) 4_554 1_555
O1 Sm4 F2 119.09(2) 4_554 3_666
O4 Sm4 O6 92.477(14) 4_654 4_554
O4 Sm4 O7 122.132(18) 4_654 1_555
O4 Sm4 O8 81.667(12) 4_654 1_655
O4 Sm4 O8 101.298(13) 4_654 3_656
O4 Sm4 O9 165.81(2) 4_654 1_555
O4 Sm4 F2 62.059(10) 4_654 3_666
O6 Sm4 O7 112.913(15) 4_554 1_555
O6 Sm4 O8 173.025(18) 4_554 1_655
O6 Sm4 O8 108.859(14) 4_554 3_656
O6 Sm4 O9 73.862(11) 4_554 1_555
O6 Sm4 F2 64.598(11) 4_554 3_666
O7 Sm4 O8 73.634(13) 1_555 1_655
O7 Sm4 O8 116.17(2) 1_555 3_656
O7 Sm4 O9 68.301(11) 1_555 1_555
O7 Sm4 F2 175.63(3) 1_555 3_666
O8 Sm4 O8 68.897(10) 1_655 3_656
O8 Sm4 O9 111.682(18) 1_655 1_555
O8 Sm4 F2 109.028(14) 1_655 3_666
O8 Sm4 O9 80.103(14) 3_656 1_555
O8 Sm4 F2 62.575(10) 3_656 3_666
O9 Sm4 F2 107.352(16) 1_555 3_666
Sm3 Al1 O2 50.690(10) 1_555 4_554
Sm3 Al1 O3 71.666(14) 1_555 1_555
Sm3 Al1 O4 168.09(3) 1_555 1_554
Sm3 Al1 F1 101.203(18) 1_555 1_555
Sm3 Al1 F2 88.373(15) 1_555 2_545
O2 Al1 O3 121.644(19) 4_554 1_555
O2 Al1 O4 121.58(2) 4_554 1_554
O2 Al1 F1 92.214(13) 4_554 1_555
O2 Al1 F2 64.767(11) 4_554 2_545
O3 Al1 O4 113.435(16) 1_555 1_554
O3 Al1 F1 108.633(14) 1_555 1_555
O3 Al1 F2 110.410(15) 1_555 2_545
O4 Al1 F1 87.527(16) 1_554 1_555
O4 Al1 F2 79.769(13) 1_554 2_545
F1 Al1 F2 140.85(2) 1_555 2_545
O1 Al2 F1 99.030(18) 4_554 1_555
O1 Al2 O6 129.64(2) 4_554 1_554
O1 Al2 O7 109.798(17) 4_554 1_555
O1 Al2 F2 55.533(9) 4_554 2_645
F1 Al2 O6 90.394(14) 1_555 1_554
F1 Al2 O7 98.886(14) 1_555 1_555
F1 Al2 F2 140.59(2) 1_555 2_645
O6 Al2 O7 117.404(16) 1_554 1_555
O6 Al2 F2 86.835(16) 1_554 2_645
O7 Al2 F2 117.172(16) 1_555 2_645
Sm1 O1 Sm2 90.735(14) 1_555 1_655
Sm1 O1 Sm4 99.323(13) 1_555 4_555
Sm1 O1 Al2 105.486(14) 1_555 4_555
Sm1 O1 O3 47.648(8) 1_555 3_656
Sm1 O1 O4 105.045(17) 1_555 1_655
Sm1 O1 F1 61.294(9) 1_555 4_555
Sm1 O1 O6 49.314(8) 1_555 1_555
Sm1 O1 O6 101.440(15) 1_555 4_554
Sm1 O1 O7 118.611(17) 1_555 4_555
Sm1 O1 F2 134.682(18) 1_555 3_666
Sm2 O1 Sm4 104.872(14) 1_655 4_555
Sm2 O1 Al2 139.214(19) 1_655 4_555
Sm2 O1 O4 52.498(9) 1_655 1_655
Sm2 O1 F1 142.28(2) 1_655 4_555
Sm2 O1 O6 97.466(13) 1_655 1_555
Sm2 O1 O6 115.574(19) 1_655 4_554
Sm2 O1 O7 150.65(2) 1_655 4_555
Sm2 O1 F2 66.367(9) 1_655 3_666
Sm4 O1 Al2 108.87(2) 4_555 4_555
Sm4 O1 O3 107.452(18) 4_555 3_656
Sm4 O1 O4 53.004(10) 4_555 1_655
Sm4 O1 F1 104.322(19) 4_555 4_555
Sm4 O1 O6 50.311(8) 4_555 1_555
Sm4 O1 O6 133.81(3) 4_555 4_554
Sm4 O1 O7 71.654(11) 4_555 4_555
Sm4 O1 F2 123.535(18) 4_555 3_666
Al2 O1 O3 137.93(2) 4_555 3_656
Al2 O1 O4 146.76(3) 4_555 1_655
Al2 O1 F1 45.542(10) 4_555 4_555
Al2 O1 O6 121.63(2) 4_555 1_555
Al2 O1 F2 76.071(11) 4_555 3_666
O3 O1 O4 74.159(11) 3_656 1_655
O3 O1 F1 104.874(15) 3_656 4_555
O3 O1 O6 69.533(10) 3_656 1_555
O3 O1 O6 117.063(17) 3_656 4_554
O3 O1 O7 166.25(2) 3_656 4_555
O3 O1 F2 100.625(14) 3_656 3_666
O4 O1 F1 153.43(3) 1_655 4_555
O4 O1 O6 71.322(12) 1_655 1_555
O4 O1 O6 150.75(3) 1_655 4_554
O4 O1 O7 113.535(17) 1_655 4_555
O4 O1 F2 91.519(18) 1_655 3_666
F1 O1 O6 83.360(15) 4_555 1_555
F1 O1 O6 53.880(11) 4_555 4_554
F1 O1 O7 62.941(10) 4_555 4_555
F1 O1 F2 114.40(2) 4_555 3_666
O6 O1 O6 137.24(2) 1_555 4_554
O6 O1 O7 101.393(14) 1_555 4_555
O6 O1 F2 161.83(2) 1_555 3_666
O6 O1 O7 62.165(10) 4_554 4_555
O6 O1 F2 60.621(12) 4_554 3_666
O7 O1 F2 90.776(13) 4_555 3_666
Sm1 O2 Sm2 107.634(16) 1_555 1_555
Sm1 O2 Sm3 106.238(13) 1_555 4_555
Sm1 O2 Al1 110.280(15) 1_555 4_555
Sm1 O2 O3 121.590(17) 1_555 4_555
Sm1 O2 O4 121.756(17) 1_555 1_555
Sm1 O2 O4 104.572(17) 1_555 4_554
Sm1 O2 F1 66.856(9) 1_555 4_555
Sm1 O2 O6 48.615(9) 1_555 1_555
Sm1 O2 O7 50.866(8) 1_555 3_656
Sm1 O2 F2 144.47(2) 1_555 3_566
Sm2 O2 Sm3 109.425(14) 1_555 4_555
Sm2 O2 Al1 128.647(15) 1_555 4_555
Sm2 O2 O3 130.526(18) 1_555 4_555
Sm2 O2 O4 50.021(8) 1_555 1_555
Sm2 O2 O4 108.768(16) 1_555 4_554
Sm2 O2 F1 150.216(18) 1_555 4_555
Sm2 O2 O6 115.140(19) 1_555 1_555
Sm2 O2 O7 56.779(9) 1_555 3_656
Sm2 O2 F2 62.468(10) 1_555 3_566
Sm3 O2 Al1 91.784(16) 4_555 4_555
Sm3 O2 O3 63.113(10) 4_555 4_555
Sm3 O2 O4 59.432(9) 4_555 1_555
Sm3 O2 O4 119.53(2) 4_555 4_554
Sm3 O2 F1 100.017(16) 4_555 4_555
Sm3 O2 O6 58.200(10) 4_555 1_555
Sm3 O2 O7 120.105(20) 4_555 3_656
Sm3 O2 F2 109.202(18) 4_555 3_566
Al1 O2 O4 125.15(2) 4_555 1_555
Al1 O2 O6 115.78(2) 4_555 1_555
Al1 O2 O7 145.24(2) 4_555 3_656
Al1 O2 F2 66.487(10) 4_555 3_566
O3 O2 O4 101.935(14) 4_555 1_555
O3 O2 O4 56.416(10) 4_555 4_554
O3 O2 F1 60.170(9) 4_555 4_555
O3 O2 O6 101.606(15) 4_555 1_555
O3 O2 O7 171.81(2) 4_555 3_656
O3 O2 F2 74.013(12) 4_555 3_566
O4 O2 O4 132.48(2) 1_555 4_554
O4 O2 F1 158.62(2) 1_555 4_555
O4 O2 O6 88.917(15) 1_555 1_555
O4 O2 O7 85.845(11) 1_555 3_656
O4 O2 F2 79.768(15) 1_555 3_566
O4 O2 F1 49.743(10) 4_554 4_555
O4 O2 O6 133.62(3) 4_554 1_555
O4 O2 O7 119.825(18) 4_554 3_656
O4 O2 F2 54.721(11) 4_554 3_566
F1 O2 O6 83.984(16) 4_555 1_555
F1 O2 O7 111.676(14) 4_555 3_656
F1 O2 F2 104.010(16) 4_555 3_566
O6 O2 O7 75.726(12) 1_555 3_656
O6 O2 F2 166.56(3) 1_555 3_566
O7 O2 F2 110.311(16) 3_656 3_566
Sm1 O3 Sm2 116.683(19) 3_656 3_556
Sm1 O3 Sm3 86.815(12) 3_656 1_555
Sm1 O3 Al1 117.900(17) 3_656 1_555
Sm1 O3 O1 60.743(9) 3_656 3_656
Sm1 O3 O2 112.000(17) 3_656 4_554
Sm1 O3 O4 126.464(17) 3_656 1_554
Sm1 O3 F1 84.179(13) 3_656 1_555
Sm1 O3 O9 48.549(10) 3_656 1_555
Sm2 O3 Sm3 98.783(15) 3_556 1_555
Sm2 O3 Al1 123.930(17) 3_556 1_555
Sm2 O3 O1 55.939(9) 3_556 3_656
Sm2 O3 O2 114.747(18) 3_556 4_554
Sm2 O3 O4 113.062(15) 3_556 1_554
Sm2 O3 F1 159.032(18) 3_556 1_555
Sm2 O3 O9 114.06(2) 3_556 1_555
Sm3 O3 Al1 72.627(14) 1_555 1_555
Sm3 O3 O1 95.643(15) 1_555 3_656
Sm3 O3 O4 104.211(19) 1_555 1_554
Sm3 O3 F1 79.294(12) 1_555 1_555
Al1 O3 O1 168.25(3) 1_555 3_656
Al1 O3 O9 93.017(17) 1_555 1_555
O1 O3 O2 139.16(2) 3_656 4_554
O1 O3 O4 158.95(2) 3_656 1_554
O1 O3 F1 144.86(2) 3_656 1_555
O1 O3 O9 77.576(12) 3_656 1_555
O2 O3 O4 60.251(10) 4_554 1_554
O2 O3 F1 50.203(8) 4_554 1_555
O2 O3 O9 71.517(11) 4_554 1_555
O4 O3 F1 48.692(8) 1_554 1_555
O4 O3 O9 122.69(2) 1_554 1_555
F1 O3 O9 77.383(12) 1_555 1_555
Sm2 O4 Sm3 100.844(13) 1_555 4_555
Sm2 O4 Sm4 109.621(14) 1_555 4_455
Sm2 O4 Al1 115.83(2) 1_555 1_556
Sm2 O4 O1 56.690(10) 1_555 1_455
Sm2 O4 O2 52.785(8) 1_555 1_555
Sm2 O4 O2 145.83(2) 1_555 4_555
Sm2 O4 O3 82.715(14) 1_555 1_556
Sm2 O4 F1 108.773(18) 1_555 1_556
Sm2 O4 O8 121.69(2) 1_555 4_555
Sm2 O4 F2 131.704(19) 1_555 2_546
Sm3 O4 Sm4 98.956(15) 4_555 4_455
Sm3 O4 Al1 105.103(14) 4_555 1_556
Sm3 O4 O1 99.845(16) 4_555 1_455
Sm3 O4 O2 48.084(8) 4_555 1_555
Sm3 O4 O2 94.894(16) 4_555 4_555
Sm3 O4 O3 122.984(15) 4_555 1_556
Sm3 O4 F1 59.867(10) 4_555 1_556
Sm3 O4 O8 49.910(8) 4_555 4_555
Sm3 O4 F2 127.389(18) 4_555 2_546
Sm4 O4 Al1 122.375(18) 4_455 1_556
Sm4 O4 O1 53.617(10) 4_455 1_455
Sm4 O4 O2 111.078(15) 4_455 1_555
Sm4 O4 O2 97.468(18) 4_455 4_555
Sm4 O4 O3 133.775(18) 4_455 1_556
Sm4 O4 F1 139.00(2) 4_455 1_556
Sm4 O4 O8 49.989(8) 4_455 4_555
Sm4 O4 F2 64.987(10) 4_455 2_546
Al1 O4 O1 155.00(3) 1_556 1_455
Al1 O4 O2 124.05(2) 1_556 1_555
Al1 O4 F1 47.551(10) 1_556 1_556
Al1 O4 O8 119.990(19) 1_556 4_555
Al1 O4 F2 58.686(10) 1_556 2_546
O1 O4 O2 72.767(13) 1_455 1_555
O1 O4 O2 149.13(3) 1_455 4_555
O1 O4 O3 126.31(2) 1_455 1_556
O1 O4 F1 154.39(3) 1_455 1_556
O1 O4 O8 77.857(12) 1_455 4_555
O1 O4 F2 106.48(2) 1_455 2_546
O2 O4 O2 135.01(2) 1_555 4_555
O2 O4 O3 111.365(17) 1_555 1_556
O2 O4 F1 81.709(16) 1_555 1_556
O2 O4 O8 82.023(11) 1_555 4_555
O2 O4 F2 174.36(2) 1_555 2_546
O2 O4 O3 63.333(10) 4_555 1_556
O2 O4 F1 54.757(11) 4_555 1_556
O2 O4 O8 91.570(15) 4_555 4_555
O3 O4 F1 65.187(10) 1_556 1_556
O3 O4 O8 154.36(2) 1_556 4_555
O3 O4 F2 73.716(10) 1_556 2_546
F1 O4 O8 96.825(14) 1_556 4_555
F1 O4 F2 98.706(16) 1_556 2_546
O8 O4 F2 92.347(12) 4_555 2_546
Sm1 F1 Sm3 95.111(17) 4_554 4_554
Sm1 F1 Al1 98.457(14) 4_554 1_555
Sm1 F1 Al2 91.546(12) 4_554 1_555
Sm1 F1 O1 57.128(9) 4_554 4_554
Sm1 F1 O2 54.419(8) 4_554 4_554
Sm1 F1 O3 119.011(16) 4_554 1_555
Sm1 F1 O4 114.936(19) 4_554 1_554
Sm1 F1 O6 108.234(15) 4_554 1_554
Sm1 F1 O7 112.246(16) 4_554 1_555
Sm3 F1 Al1 107.245(14) 4_554 1_555
Sm3 F1 Al2 99.397(15) 4_554 1_555
Sm3 F1 O1 108.259(20) 4_554 4_554
Sm3 F1 O2 110.941(18) 4_554 4_554
Sm3 F1 O3 128.441(16) 4_554 1_555
Sm3 F1 O4 64.667(10) 4_554 1_554
Sm3 F1 O6 62.940(9) 4_554 1_554
Sm3 F1 O7 126.850(17) 4_554 1_555
Al1 F1 Al2 150.45(2) 1_555 1_555
Al1 F1 O1 138.18(2) 1_555 4_554
Al1 F1 O6 152.02(2) 1_555 1_554
Al1 F1 O7 112.218(17) 1_555 1_555
Al2 F1 O2 135.000(19) 1_555 4_554
Al2 F1 O3 115.640(16) 1_555 1_555
Al2 F1 O4 149.30(3) 1_555 1_554
O1 F1 O2 101.690(17) 4_554 4_554
O1 F1 O3 122.391(17) 4_554 1_555
O1 F1 O4 169.90(3) 4_554 1_554
O1 F1 O6 66.966(12) 4_554 1_554
O1 F1 O7 60.039(10) 4_554 1_555
O2 F1 O3 69.627(10) 4_554 1_555
O2 F1 O4 75.500(14) 4_554 1_554
O2 F1 O6 162.17(2) 4_554 1_554
O2 F1 O7 122.119(15) 4_554 1_555
O3 F1 O4 66.120(10) 1_555 1_554
O3 F1 O6 127.825(16) 1_555 1_554
O3 F1 O7 76.805(11) 1_555 1_555
O4 F1 O6 113.147(19) 1_554 1_554
O4 F1 O7 129.755(20) 1_554 1_555
O6 F1 O7 65.436(9) 1_554 1_555
Sm1 O6 Sm3 97.712(12) 1_555 4_555
Sm1 O6 Sm4 109.880(14) 1_555 4_555
Sm1 O6 Al2 125.86(2) 1_555 1_556
Sm1 O6 O1 59.516(9) 1_555 1_555
Sm1 O6 O1 150.02(3) 1_555 4_555
Sm1 O6 O2 51.959(10) 1_555 1_555
Sm1 O6 F1 111.590(17) 1_555 1_556
Sm1 O6 O7 92.933(16) 1_555 1_556
Sm1 O6 O9 112.496(18) 1_555 4_555
Sm1 O6 F2 140.01(2) 1_555 2_646
Sm3 O6 Sm4 97.332(15) 4_555 4_555
Sm3 O6 Al2 103.686(16) 4_555 1_556
Sm3 O6 O1 108.547(15) 4_555 1_555
Sm3 O6 O1 98.721(18) 4_555 4_555
Sm3 O6 O2 46.251(9) 4_555 1_555
Sm3 O6 F1 56.936(9) 4_555 1_556
Sm3 O6 O7 118.309(16) 4_555 1_556
Sm3 O6 F2 121.92(2) 4_555 2_646
Sm4 O6 Al2 115.715(15) 4_555 1_556
Sm4 O6 O1 50.729(8) 4_555 1_555
Sm4 O6 O1 92.673(15) 4_555 4_555
Sm4 O6 O2 115.983(19) 4_555 1_555
Sm4 O6 F1 133.344(17) 4_555 1_556
Sm4 O6 O7 134.761(17) 4_555 1_556
Sm4 O6 O9 56.272(9) 4_555 4_555
Sm4 O6 F2 63.340(11) 4_555 2_646
Al2 O6 O1 146.22(3) 1_556 1_555
Al2 O6 O2 122.37(3) 1_556 1_555
Al2 O6 F1 50.186(10) 1_556 1_556
Al2 O6 O9 116.339(18) 1_556 4_555
Al2 O6 F2 53.866(11) 1_556 2_646
O1 O6 O1 135.86(2) 1_555 4_555
O1 O6 O2 88.080(15) 1_555 1_555
O1 O6 F1 163.46(2) 1_555 1_556
O1 O6 O7 128.509(18) 1_555 1_556
O1 O6 O9 83.292(11) 1_555 4_555
O1 O6 F2 99.177(19) 1_555 2_646
O1 O6 O2 134.67(3) 4_555 1_555
O1 O6 F1 59.154(11) 4_555 1_556
O1 O6 O7 57.151(10) 4_555 1_556
O1 O6 O9 96.290(15) 4_555 4_555
O2 O6 F1 75.970(14) 1_555 1_556
O2 O6 O7 108.902(18) 1_555 1_556
O2 O6 O9 75.051(12) 1_555 4_555
O2 O6 F2 168.03(3) 1_555 2_646
F1 O6 O7 62.643(9) 1_556 1_556
F1 O6 O9 88.295(12) 1_556 4_555
F1 O6 F2 95.867(16) 1_556 2_646
O7 O6 O9 147.39(2) 1_556 4_555
O7 O6 F2 73.973(11) 1_556 2_646
O9 O6 F2 96.227(15) 4_555 2_646
Sm1 O7 Sm2 122.479(19) 3_656 3_656
Sm1 O7 Sm4 93.044(14) 3_656 1_555
Sm1 O7 Al2 126.967(16) 3_656 1_555
Sm1 O7 O1 121.703(17) 3_656 4_554
Sm1 O7 O2 63.336(9) 3_656 3_656
Sm1 O7 F1 85.234(13) 3_656 1_555
Sm1 O7 O6 129.121(16) 3_656 1_554
Sm2 O7 Sm4 92.236(13) 3_656 1_555
Sm2 O7 Al2 110.055(15) 3_656 1_555
Sm2 O7 O1 101.517(15) 3_656 4_554
Sm2 O7 O2 59.159(9) 3_656 3_656
Sm2 O7 F1 152.240(19) 3_656 1_555
Sm2 O7 O6 103.729(14) 3_656 1_554
Sm4 O7 Al2 77.379(15) 1_555 1_555
Sm4 O7 O1 45.473(9) 1_555 4_554
Sm4 O7 O2 96.766(14) 1_555 3_656
Sm4 O7 F1 83.951(14) 1_555 1_555
Sm4 O7 O6 106.150(19) 1_555 1_554
Al2 O7 O2 167.91(3) 1_555 3_656
O1 O7 O2 139.49(2) 4_554 3_656
O1 O7 F1 57.020(9) 4_554 1_555
O1 O7 O6 60.683(10) 4_554 1_554
O2 O7 F1 148.57(2) 3_656 1_555
O2 O7 O6 152.25(2) 3_656 1_554
F1 O7 O6 51.921(8) 1_555 1_554
Sm2 O8 Sm3 100.222(15) 3_556 1_555
Sm2 O8 Sm4 107.174(14) 3_556 1_455
Sm2 O8 Sm4 123.16(2) 3_556 3_656
Sm2 O8 O4 121.565(17) 3_556 4_554
Sm2 O8 O8 137.31(2) 3_556 3_556
Sm2 O8 O9 125.66(2) 3_556 3_656
Sm2 O8 F2 56.225(10) 3_556 1_545
Sm3 O8 Sm4 104.167(16) 1_555 1_455
Sm3 O8 Sm4 109.015(13) 1_555 3_656
Sm3 O8 O4 56.850(8) 1_555 4_554
Sm3 O8 O8 120.059(16) 1_555 3_556
Sm3 O8 O9 54.552(9) 1_555 3_656
Sm3 O8 F2 123.612(18) 1_555 1_545
Sm4 O8 Sm4 111.103(14) 1_455 3_656
Sm4 O8 O4 48.344(8) 1_455 4_554
Sm4 O8 O8 52.422(8) 1_455 3_556
Sm4 O8 O9 124.44(2) 1_455 3_656
Sm4 O8 F2 130.601(18) 1_455 1_545
Sm4 O8 O4 115.254(19) 3_656 4_554
Sm4 O8 O8 58.681(9) 3_656 3_556
Sm4 O8 O9 54.579(10) 3_656 3_656
Sm4 O8 F2 66.986(11) 3_656 1_545
O4 O8 O8 75.747(11) 4_554 3_556
O4 O8 O9 86.498(13) 4_554 3_656
O4 O8 F2 177.63(3) 4_554 1_545
O8 O8 O9 91.459(15) 3_556 3_656
O8 O8 F2 105.296(14) 3_556 1_545
O9 O8 F2 95.575(15) 3_656 1_545
Sm1 O9 Sm3 115.100(14) 3_656 1_555
Sm1 O9 Sm3 108.11(2) 3_656 3_656
Sm1 O9 Sm4 106.055(15) 3_656 1_555
Sm1 O9 O3 47.307(10) 3_656 1_555
Sm1 O9 O6 132.578(18) 3_656 4_554
Sm1 O9 O8 118.34(2) 3_656 3_656
Sm1 O9 O9 131.49(2) 3_656 3_656
Sm3 O9 Sm3 115.602(15) 1_555 3_656
Sm3 O9 Sm4 114.013(19) 1_555 1_555
Sm3 O9 O3 67.820(12) 1_555 1_555
Sm3 O9 O6 64.317(9) 1_555 4_554
Sm3 O9 O8 126.30(2) 1_555 3_656
Sm3 O9 O9 69.295(10) 1_555 3_656
Sm3 O9 Sm4 95.986(12) 3_656 1_555
Sm3 O9 O3 133.41(2) 3_656 1_555
Sm3 O9 O6 113.968(18) 3_656 4_554
Sm3 O9 O8 50.760(9) 3_656 3_656
Sm3 O9 O9 46.308(8) 3_656 3_656
Sm4 O9 O3 126.32(2) 1_555 1_555
Sm4 O9 O6 49.866(8) 1_555 4_554
Sm4 O9 O8 45.318(9) 1_555 3_656
Sm4 O9 O9 115.750(15) 1_555 3_656
O3 O9 O6 108.720(17) 1_555 4_554
O3 O9 O8 164.39(3) 1_555 3_656
O3 O9 O9 114.22(2) 1_555 3_656
O6 O9 O8 76.106(12) 4_554 3_656
O6 O9 O9 94.237(13) 4_554 3_656
O8 O9 O9 79.546(14) 3_656 3_656
Sm2 F2 Sm4 112.92(2) 3_566 3_666
Sm2 F2 Al1 111.997(13) 3_566 2_555
Sm2 F2 Al2 116.131(16) 3_566 2_655
Sm2 F2 O1 69.536(10) 3_566 3_666
Sm2 F2 O2 63.465(10) 3_566 3_566
Sm2 F2 O4 130.390(19) 3_566 2_556
Sm2 F2 O6 133.34(2) 3_566 2_656
Sm2 F2 O8 62.523(10) 3_566 1_565
Sm4 F2 Al1 93.753(14) 3_666 2_555
Sm4 F2 Al2 90.437(12) 3_666 2_655
Sm4 F2 O1 120.95(2) 3_666 3_666
Sm4 F2 O2 116.28(2) 3_666 3_566
Sm4 F2 O4 52.954(9) 3_666 2_556
Sm4 F2 O6 52.062(10) 3_666 2_656
Sm4 F2 O8 50.439(9) 3_666 1_565
Al1 F2 Al2 125.30(2) 2_555 2_655
Al1 F2 O1 142.497(20) 2_555 3_666
Al1 F2 O2 48.747(9) 2_555 3_566
Al1 F2 O6 112.84(2) 2_555 2_656
Al1 F2 O8 110.209(16) 2_555 1_565
Al2 F2 O1 48.396(8) 2_655 3_666
Al2 F2 O2 151.80(2) 2_655 3_566
Al2 F2 O4 111.531(16) 2_655 2_556
Al2 F2 O8 113.930(16) 2_655 1_565
O1 F2 O2 115.864(20) 3_666 3_566
O1 F2 O4 159.79(2) 3_666 2_556
O1 F2 O6 82.601(16) 3_666 2_656
O1 F2 O8 103.386(14) 3_666 1_565
O2 F2 O4 80.923(15) 3_566 2_556
O2 F2 O6 160.49(3) 3_566 2_656
O2 F2 O8 91.352(13) 3_566 1_565
O4 F2 O6 79.760(13) 2_556 2_656
O4 F2 O8 86.524(12) 2_556 1_565
O6 F2 O8 90.193(13) 2_656 1_565

loop_
_geom_bond_atom_site_label_1
_geom_bond_atom_site_label_2
_geom_bond_distance
_geom_bond_site_symmetry_2
Sm1 O1 2.7016(2) 1_555
Sm1 O2 2.4954(2) 1_555
Sm1 O3 2.2885(2) 3_656
Sm1 F1 2.8213(2) 4_555
Sm1 O6 2.3772(2) 1_555
Sm1 O7 2.16594(17) 3_656
Sm1 O9 2.3337(2) 3_656
Sm2 O1 2.46485(20) 1_455
Sm2 O2 2.43172(18) 1_555
Sm2 O3 2.03244(16) 3_556
Sm2 O4 2.33985(19) 1_555
Sm2 O7 2.3693(2) 3_656
Sm2 O8 2.5725(3) 3_556
Sm2 F2 2.4102(2) 3_566
Sm3 Al1 3.0015(4) 1_555
Sm3 O2 2.32344(19) 4_554
Sm3 O3 2.9853(3) 1_555
Sm3 O4 2.68845(20) 4_554
Sm3 F1 2.5725(2) 4_555
Sm3 O6 2.7336(2) 4_554
Sm3 O8 2.45659(19) 1_555
Sm3 O9 1.99733(15) 1_555
Sm3 O9 2.5839(2) 3_656
Sm4 O1 2.3404(2) 4_554
Sm4 O4 2.32176(19) 4_654
Sm4 O6 2.32636(17) 4_554
Sm4 O7 3.1159(3) 1_555
Sm4 O8 2.38010(18) 1_655
Sm4 O8 2.20803(19) 3_656
Sm4 O9 2.5307(2) 1_555
Sm4 F2 2.6361(3) 3_666
Al1 Sm3 3.0015(4) 1_555
Al1 O2 1.82913(16) 4_554
Al1 O3 1.83548(20) 1_555
Al1 O4 1.7319(2) 1_554
Al1 F1 1.80976(17) 1_555
Al1 F2 2.23098(19) 2_545
Al2 O1 1.66043(16) 4_554
Al2 F1 2.0445(2) 1_555
Al2 O6 1.69021(20) 1_554
Al2 O7 1.90649(20) 1_555
Al2 F2 2.15528(20) 2_645
O1 Sm1 2.7016(2) 1_555
O1 Sm2 2.46485(20) 1_655
O1 Sm4 2.3404(2) 4_555
O1 Al2 1.66043(16) 4_555
O1 O3 2.9384(3) 3_656
O1 O4 2.7856(4) 1_655
O1 F1 2.8289(3) 4_555
O1 O6 2.9672(3) 1_555
O1 O6 3.0323(4) 4_554
O1 O7 2.9217(3) 4_555
O1 F2 1.83076(17) 3_666
O2 Sm1 2.4954(2) 1_555
O2 Sm2 2.43172(18) 1_555
O2 Sm3 2.32344(19) 4_555
O2 Al1 1.82913(16) 4_555
O2 O3 3.1996(3) 4_555
O2 O4 2.9776(3) 1_555
O2 O4 3.1086(4) 4_554
O2 F1 2.6223(2) 4_555
O2 O6 3.1146(4) 1_555
O2 O7 2.5469(3) 3_656
O2 F2 2.2008(3) 3_566
O3 Sm1 2.2885(2) 3_656
O3 Sm2 2.03244(16) 3_556
O3 Sm3 2.9853(3) 1_555
O3 Al1 1.83548(20) 1_555
O3 O1 2.9384(3) 3_656
O3 O2 3.1996(3) 4_554
O3 O4 2.9828(2) 1_554
O3 F1 2.9609(2) 1_555
O3 O9 3.0973(4) 1_555
O4 Sm2 2.33985(19) 1_555
O4 Sm3 2.68845(20) 4_555
O4 Sm4 2.32176(19) 4_455
O4 Al1 1.7319(2) 1_556
O4 O1 2.7856(4) 1_455
O4 O2 2.9776(3) 1_555
O4 O2 3.1086(4) 4_555
O4 O3 2.9828(2) 1_556
O4 F1 2.4504(3) 1_556
O4 O8 3.0747(3) 4_555
O4 F2 2.5699(2) 2_546
F1 Sm1 2.8213(2) 4_554
F1 Sm3 2.5725(2) 4_554
F1 Al1 1.80976(17) 1_555
F1 Al2 2.0445(2) 1_555
F1 O1 2.8289(3) 4_554
F1 O2 2.6223(2) 4_554
F1 O3 2.9609(2) 1_555
F1 O4 2.4504(3) 1_554
F1 O6 2.6617(2) 1_554
F1 O7 3.0032(2) 1_555
O6 Sm1 2.3772(2) 1_555
O6 Sm3 2.7336(2) 4_555
O6 Sm4 2.32636(17) 4_555
O6 Al2 1.69021(20) 1_556
O6 O1 2.9672(3) 1_555
O6 O1 3.0323(4) 4_555
O6 O2 3.1146(4) 1_555
O6 F1 2.6617(2) 1_556
O6 O7 3.0754(3) 1_556
O6 O9 2.9229(3) 4_555
O6 F2 2.6645(3) 2_646
O7 Sm1 2.16594(17) 3_656
O7 Sm2 2.3693(2) 3_656
O7 Sm4 3.1159(3) 1_555
O7 Al2 1.90649(20) 1_555
O7 O1 2.9217(3) 4_554
O7 O2 2.5469(3) 3_656
O7 F1 3.0032(2) 1_555
O7 O6 3.0754(3) 1_554
O8 Sm2 2.5725(3) 3_556
O8 Sm3 2.45659(19) 1_555
O8 Sm4 2.38010(18) 1_455
O8 Sm4 2.20803(19) 3_656
O8 O4 3.0747(3) 4_554
O8 O8 2.5992(3) 3_556
O8 O9 3.0592(4) 3_656
O8 F2 2.5422(3) 1_545
O9 Sm1 2.3337(2) 3_656
O9 Sm3 1.99733(15) 1_555
O9 Sm3 2.5839(2) 3_656
O9 Sm4 2.5307(2) 1_555
O9 O3 3.0973(4) 1_555
O9 O6 2.9229(3) 4_554
O9 O8 3.0592(4) 3_656
O9 O9 2.4911(3) 3_656
F2 Sm2 2.4102(2) 3_566
F2 Sm4 2.6361(3) 3_666
F2 Al1 2.23098(19) 2_555
F2 Al2 2.15528(20) 2_655
F2 O1 1.83076(17) 3_666
F2 O2 2.2008(3) 3_566
F2 O4 2.5698(2) 2_556
F2 O6 2.6645(3) 2_656
F2 O8 2.5422(3) 1_565
